data_7060127
loop_
_publ_author_name
'Garau, Alessandra'
'Lvova, Larisa'
'Macedi, Eleonora'
'Ambrosi, Gianluca'
'Aragoni, M. Carla'
'Arca, Massimiliano'
'Caltagirone, Claudia'
'Coles, Simon J.'
'Formica, Mauro'
'Fusi, Vieri'
'Giorgi, Luca'
'Isaia, Francesco'
'Lippolis, Vito'
'Orton, James B.'
'Paolesse, Roberto'

_publ_section_title
;
 N2S2 pyridinophane-based fluorescent chemosensors for selective optical
 detection of Cd2+ in soils
;
_journal_issue 47
_journal_name_full 'New Journal of Chemistry'
_journal_page_first 20834
_journal_page_last 20852
_journal_paper_doi 10.1039/D0NJ03858J
_journal_volume 44
_journal_year 2020
_chemical_formula_moiety 'C23 H27 Cd N5 O8 S2'
_chemical_formula_sum 'C23 H27 Cd N5 O8 S2'
_chemical_formula_weight 678.01
_space_group_crystal_system triclinic
_space_group_IT_number 2
_space_group_name_Hall '-P 1'
_space_group_name_H-M_alt 'P -1'
_atom_sites_solution_hydrogens mixed
_atom_sites_solution_primary dual
_audit_creation_date 2020-03-02
_audit_creation_method
;
Olex2 1.3
(compiled 2020.02.04 svn.rd84adfe8 for OlexSys, GUI svn.r6032)
;
_audit_update_record
;
2020-05-12 deposited with the CCDC.	2020-11-16 downloaded from the CCDC.
;
_cell_angle_alpha 96.042(2)
_cell_angle_beta 93.5240(19)
_cell_angle_gamma 109.789(2)
_cell_formula_units_Z 2
_cell_length_a 8.16330(18)
_cell_length_b 8.7604(3)
_cell_length_c 19.2048(5)
_cell_measurement_reflns_used 16259
_cell_measurement_temperature 100(2)
_cell_measurement_theta_max 29.8930
_cell_measurement_theta_min 2.1990
_cell_volume 1278.19(6)
_computing_cell_refinement 'CrysAlisPro 1.171.40.68a (Rigaku OD, 2019)'
_computing_data_collection 'CrystalClear-SM Expert 3.1 b27 (Rigaku, 2013)'
_computing_data_reduction 'CrysAlisPro 1.171.40.68a (Rigaku OD, 2019)'
_computing_molecular_graphics 'Olex2 1.3 (Dolomanov et al., 2009)'
_computing_publication_material 'Olex2 1.3 (Dolomanov et al., 2009)'
_computing_structure_refinement 'SHELXL 2018/3 (Sheldrick, 2015)'
_computing_structure_solution 'SHELXT  (Sheldrick, 2015)'
_diffrn_ambient_temperature 100(2)
_diffrn_detector 'CCD plate'
_diffrn_detector_area_resol_mean 10
_diffrn_detector_dtime 0.000
_diffrn_detector_type 'Rigaku, HyPix 6000'
_diffrn_measured_fraction_theta_full 0.998
_diffrn_measured_fraction_theta_max 0.994
_diffrn_measurement_details
;
List of Runs (angles in degrees, time in seconds):

  # Type    Start    End  Width  t~exp~   \w     \q     \k     \f   Frames
#--------------------------------------------------------------------------
  1  \w    -31.00  77.00   0.50    2.00    --  -13.00  72.00   0.00  216
  2  \w    -70.00  23.00   0.50    2.00    --  -13.00 -72.00-120.00  186
  3  \w    -67.00  23.00   0.50    2.00    --  -13.00 -72.00  60.00  180
  4  \w    -83.00  -8.00   0.50    2.00    --  -13.00   0.00-120.00  150
  5  \w    -63.00 -38.00   0.50    2.00    --  -13.00 -54.00-180.00   50
  6  \w    -81.00  23.00   0.50    2.00    --  -13.00 -72.00 150.00  208
  7  \w    -22.00  77.00   0.50    2.00    --  -13.00  72.00-120.00  198
  8  \w    -76.00 -25.00   0.50    2.00    --  -13.00 -72.00 -30.00  102
;
_diffrn_measurement_device 'four-circle diffractometer'
_diffrn_measurement_device_details 'Rigaku, AFC12 \k goniometer'
_diffrn_measurement_device_type
'Rigaku FRE+ equipped with VHF Varimax confocal mirrors and a Rigaku AFC12 goniometer and an enhanced sensitivity (HG) Saturn724+ CCD detector'
_diffrn_measurement_method 'profile data from \w-scans'
_diffrn_measurement_specimen_support 'MiTeGen MicroLoop'
_diffrn_orient_matrix_type 'CrysAlisPro convention (1999,Acta A55,543-557)'
_diffrn_orient_matrix_UB_11 0.0260112000
_diffrn_orient_matrix_UB_12 -0.0607770000
_diffrn_orient_matrix_UB_13 0.0144052000
_diffrn_orient_matrix_UB_21 0.0228495000
_diffrn_orient_matrix_UB_22 -0.0242523000
_diffrn_orient_matrix_UB_23 -0.0333819000
_diffrn_orient_matrix_UB_31 0.0862785000
_diffrn_orient_matrix_UB_32 0.0572963000
_diffrn_orient_matrix_UB_33 0.0086932000
_diffrn_radiation_collimation 0.2
_diffrn_radiation_monochromator 'Confocal mirrors, VHF Varimax'
_diffrn_radiation_probe x-ray
_diffrn_radiation_type 'Mo K\a'
_diffrn_radiation_wavelength 0.71075
_diffrn_radiation_xray_symbol K-L~3~
_diffrn_reflns_av_R_equivalents 0.0178
_diffrn_reflns_av_unetI/netI 0.0139
_diffrn_reflns_Laue_measured_fraction_full 0.998
_diffrn_reflns_Laue_measured_fraction_max 0.994
_diffrn_reflns_limit_h_max 10
_diffrn_reflns_limit_h_min -10
_diffrn_reflns_limit_k_max 11
_diffrn_reflns_limit_k_min -11
_diffrn_reflns_limit_l_max 24
_diffrn_reflns_limit_l_min -24
_diffrn_reflns_number 18879
_diffrn_reflns_point_group_measured_fraction_full 0.998
_diffrn_reflns_point_group_measured_fraction_max 0.994
_diffrn_reflns_theta_full 25.242
_diffrn_reflns_theta_max 27.458
_diffrn_reflns_theta_min 2.493
_diffrn_source 'Rotating Anode'
_diffrn_source_current 55.0
_diffrn_source_power 2.475
_diffrn_source_target Mo
_diffrn_source_type 'Rigaku FRE+'
_diffrn_source_voltage 45.0
_exptl_absorpt_coefficient_mu 1.077
_exptl_absorpt_correction_T_max 1.00000
_exptl_absorpt_correction_T_min 0.64588
_exptl_absorpt_correction_type multi-scan
_exptl_absorpt_process_details
;
CrysAlisPro 1.171.40.68a (Rigaku Oxford Diffraction, 2019)
Empirical absorption correction using spherical harmonics,
 implemented in SCALE3 ABSPACK scaling algorithm.
;
_exptl_crystal_colour 'pale yellow'
_exptl_crystal_colour_primary 'pale yellow'
_exptl_crystal_density_diffrn 1.762
_exptl_crystal_description lath
_exptl_crystal_F_000 688
_exptl_crystal_preparation Luminescent
_exptl_crystal_size_max 0.15
_exptl_crystal_size_mid 0.09
_exptl_crystal_size_min 0.01
_refine_diff_density_max 0.596
_refine_diff_density_min -0.428
_refine_diff_density_rms 0.066
_refine_ls_extinction_method none
_refine_ls_goodness_of_fit_ref 1.044
_refine_ls_hydrogen_treatment mixed
_refine_ls_matrix_type full
_refine_ls_number_parameters 356
_refine_ls_number_reflns 5819
_refine_ls_number_restraints 0
_refine_ls_restrained_S_all 1.044
_refine_ls_R_factor_all 0.0229
_refine_ls_R_factor_gt 0.0220
_refine_ls_shift/su_max 0.003
_refine_ls_shift/su_mean 0.000
_refine_ls_structure_factor_coef Fsqd
_refine_ls_weighting_details 'w=1/[\s^2^(Fo^2^)+(0.0314P)^2^+0.9974P] where P=(Fo^2^+2Fc^2^)/3'
_refine_ls_weighting_scheme calc
_refine_ls_wR_factor_gt 0.0563
_refine_ls_wR_factor_ref 0.0568
_reflns_Friedel_coverage 0.000
_reflns_number_gt 5657
_reflns_number_total 5819
_reflns_threshold_expression 'I > 2\s(I)'
_cod_data_source_file d0nj03858j2.cif
_cod_data_source_block 2015cag0001_1a
_cod_depositor_comments 'Adding full bibliography for 7060127.cif.'
_cod_original_cell_volume 1278.18(6)
_cod_database_code 7060127
_shelx_shelxl_version_number 2018/3
_chemical_oxdiff_formula C23H27CdN5O8S2
_shelx_space_group_comment
;
The symmetry employed for this shelxl refinement is uniquely defined
by the following loop, which should always be used as a source of
symmetry information in preference to the above space-group names.
They are only intended as comments.
;
_shelx_estimated_absorpt_t_max 0.989
_shelx_estimated_absorpt_t_min 0.855
_reflns_odcompleteness_completeness 99.57
_reflns_odcompleteness_iscentric 1
_reflns_odcompleteness_theta 27.42
_olex2_refinement_description
;
1. Fixed Uiso
 At 1.2 times of:
  All C(H) groups, All C(H,H) groups, All N(H) groups
 At 1.5 times of:
  All C(H,H,H) groups
2.a Secondary CH2 refined with riding coordinates:
 C6(H6A,H6B), C7(H7A,H7B), C8(H8A,H8B), C9(H9A,H9B), C10(H10A,H10B), C11(H11A,
 H11B), C12(H12A,H12B), C13(H13A,H13B)
2.b Aromatic/amide H refined with riding coordinates:
 C2(H2), C3(H3), C4(H4), C15(H15), C16(H16), C19(H19), C22(H22)
2.c Idealised Me refined as rotating group:
 C23(H23A,H23B,H23C)
;
_olex2_date_sample_data_collection 2015-01-17
_olex2_date_sample_submission 2015-01-17
_olex2_diffrn_ambient_temperature_device 'Oxford Cryosystems'
_olex2_exptl_crystal_mounting_method 'The crystal was mounted on a MITIGEN holder in perfluoroether oil'
_olex2_submission_original_sample_id 2015CAG0001
_olex2_submission_special_instructions 'No special instructions were received'
_oxdiff_exptl_absorpt_empirical_details
;
Empirical correction (ABSPACK) includes:
- Absorption correction using spherical harmonics
- Frame scaling
- B-factor correction
;
_oxdiff_exptl_absorpt_empirical_full_max 1.589
_oxdiff_exptl_absorpt_empirical_full_min 0.641

loop_
_space_group_symop_operation_xyz
'x, y, z'
'-x, -y, -z'

loop_
_atom_site_label
_atom_site_type_symbol
_atom_site_fract_x
_atom_site_fract_y
_atom_site_fract_z
_atom_site_U_iso_or_equiv
_atom_site_adp_type
_atom_site_occupancy
_atom_site_site_symmetry_order
_atom_site_calc_flag
_atom_site_refinement_flags_posn
_atom_site_refinement_flags_adp
_atom_site_refinement_flags_occupancy
_atom_site_disorder_assembly
_atom_site_disorder_group
C1 C 0.8790(2) 0.8395(2) 0.92134(8) 0.0164(3) Uani 1 1 d . . . . .
C2 C 0.7874(2) 0.9423(2) 0.94046(9) 0.0198(3) Uani 1 1 d . . . . .
H2 H 0.685983 0.904175 0.962640 0.024 Uiso 1 1 calc R U . . .
C3 C 0.8493(2) 1.1031(2) 0.92604(9) 0.0230(4) Uani 1 1 d . . . . .
H3 H 0.788913 1.173628 0.937613 0.028 Uiso 1 1 calc R U . . .
C4 C 1.0030(2) 1.1563(2) 0.89400(9) 0.0219(3) Uani 1 1 d . . . . .
H4 H 1.047501 1.263315 0.883914 0.026 Uiso 1 1 calc R U . . .
C5 C 1.0893(2) 1.0475(2) 0.87728(8) 0.0185(3) Uani 1 1 d . . . . .
C6 C 1.2601(2) 1.1085(2) 0.84439(9) 0.0228(4) Uani 1 1 d . . . . .
H6A H 1.355436 1.145433 0.881922 0.027 Uiso 1 1 calc R U . . .
H6B H 1.261889 1.202994 0.821877 0.027 Uiso 1 1 calc R U . . .
C7 C 1.1591(2) 0.9520(2) 0.70248(9) 0.0226(3) Uani 1 1 d . . . . .
H7A H 1.190197 1.060465 0.688272 0.027 Uiso 1 1 calc R U . . .
H7B H 1.181140 0.881235 0.664689 0.027 Uiso 1 1 calc R U . . .
C8 C 0.9643(2) 0.8901(2) 0.71006(9) 0.0192(3) Uani 1 1 d . . . . .
H8A H 0.940537 0.965455 0.745298 0.023 Uiso 1 1 calc R U . . .
H8B H 0.901891 0.891937 0.665708 0.023 Uiso 1 1 calc R U . . .
C9 C 0.7255(2) 0.7031(2) 0.76048(9) 0.0195(3) Uani 1 1 d . . . . .
H9A H 0.639262 0.703720 0.723549 0.023 Uiso 1 1 calc R U . . .
H9B H 0.742788 0.796362 0.795764 0.023 Uiso 1 1 calc R U . . .
C10 C 0.6528(2) 0.5471(2) 0.79408(9) 0.0223(3) Uani 1 1 d . . . . .
H10A H 0.616168 0.454517 0.757046 0.027 Uiso 1 1 calc R U . . .
H10B H 0.549322 0.549291 0.815781 0.027 Uiso 1 1 calc R U . . .
C11 C 0.8092(2) 0.6621(2) 0.93408(9) 0.0183(3) Uani 1 1 d . . . . .
H11A H 0.691932 0.638371 0.948100 0.022 Uiso 1 1 calc R U . . .
H11B H 0.881692 0.648488 0.973205 0.022 Uiso 1 1 calc R U . . .
C12 C 0.8699(2) 0.5965(2) 0.66855(8) 0.0172(3) Uani 1 1 d . . . . .
H12A H 0.856562 0.493166 0.685777 0.021 Uiso 1 1 calc R U . . .
H12B H 0.975600 0.626664 0.644857 0.021 Uiso 1 1 calc R U . . .
C13 C 0.7130(2) 0.5705(2) 0.61428(9) 0.0197(3) Uani 1 1 d . . . . .
H13A H 0.605646 0.507078 0.632128 0.024 Uiso 1 1 calc R U . . .
H13B H 0.705145 0.675603 0.606651 0.024 Uiso 1 1 calc R U . . .
C14 C 0.6086(2) 0.3500(2) 0.51061(9) 0.0176(3) Uani 1 1 d . . . . .
C15 C 0.6354(2) 0.3077(2) 0.43981(9) 0.0206(3) Uani 1 1 d . . . . .
H15 H 0.730044 0.375682 0.420221 0.025 Uiso 1 1 calc R U . . .
C16 C 0.5232(2) 0.1679(2) 0.40005(9) 0.0205(3) Uani 1 1 d . . . . .
H16 H 0.543231 0.142467 0.353839 0.025 Uiso 1 1 calc R U . . .
C17 C 0.3791(2) 0.0628(2) 0.42771(9) 0.0177(3) Uani 1 1 d . . . . .
C18 C 0.2537(2) -0.0863(2) 0.38890(9) 0.0203(3) Uani 1 1 d . . . . .
C19 C 0.1182(2) -0.1758(2) 0.42159(10) 0.0226(3) Uani 1 1 d . . . . .
H19 H 0.033819 -0.267708 0.395945 0.027 Uiso 1 1 calc R U . . .
C20 C 0.0998(2) -0.1342(2) 0.49423(10) 0.0222(3) Uani 1 1 d . . . . .
C21 C 0.3529(2) 0.1079(2) 0.49673(9) 0.0188(3) Uani 1 1 d . . . . .
C22 C 0.4624(2) 0.2497(2) 0.53851(9) 0.0196(3) Uani 1 1 d . . . . .
H22 H 0.438805 0.276998 0.583981 0.024 Uiso 1 1 calc R U . . .
C23 C 0.2799(3) -0.1400(2) 0.31494(10) 0.0256(4) Uani 1 1 d . . . . .
H23A H 0.311464 -0.047471 0.289379 0.038 Uiso 1 1 calc R U . . .
H23B H 0.173254 -0.221275 0.292359 0.038 Uiso 1 1 calc R U . . .
H23C H 0.371565 -0.185455 0.315720 0.038 Uiso 1 1 calc R U . . .
Cd1 Cd 1.10803(2) 0.68451(2) 0.82126(2) 0.01573(4) Uani 1 1 d . . . . .
N1 N 1.02867(18) 0.89127(17) 0.89024(7) 0.0166(3) Uani 1 1 d . . . . .
N2 N 0.89322(18) 0.72313(17) 0.73002(7) 0.0163(3) Uani 1 1 d . . . . .
N3 N 0.73286(19) 0.48518(18) 0.54828(8) 0.0196(3) Uani 1 1 d . . . . .
H3A H 0.812(3) 0.549(3) 0.5252(12) 0.024 Uiso 1 1 d . U . . .
N11 N 1.31852(18) 0.65791(18) 0.94453(8) 0.0184(3) Uani 1 1 d . . . . .
N12 N 1.22421(17) 0.46423(16) 0.72975(7) 0.0153(3) Uani 1 1 d . . . . .
O1 O 0.21711(16) 0.01118(15) 0.52910(6) 0.0218(3) Uani 1 1 d . . . . .
O2 O -0.00846(17) -0.21372(16) 0.52927(7) 0.0281(3) Uani 1 1 d . . . . .
O8 O 1.12085(18) 0.42127(17) 0.77522(7) 0.0285(3) Uani 1 1 d . . . . .
O11 O 1.37083(18) 0.71749(18) 0.88963(7) 0.0293(3) Uani 1 1 d . . . . .
O12 O 1.15948(17) 0.58715(17) 0.94764(8) 0.0289(3) Uani 1 1 d . . . . .
O13 O 1.42643(18) 0.67852(19) 0.99746(7) 0.0319(3) Uani 1 1 d . . . . .
O14 O 1.27094(19) 0.61171(17) 0.71884(8) 0.0310(3) Uani 1 1 d . . . . .
O16 O 1.28180(19) 0.36776(18) 0.69679(8) 0.0327(3) Uani 1 1 d . . . . .
S1 S 1.30329(5) 0.96337(5) 0.78025(2) 0.02096(9) Uani 1 1 d . . . . .
S2 S 0.80117(5) 0.51272(5) 0.85975(2) 0.01871(9) Uani 1 1 d . . . . .

loop_
_atom_site_aniso_label
_atom_site_aniso_U_11
_atom_site_aniso_U_22
_atom_site_aniso_U_33
_atom_site_aniso_U_23
_atom_site_aniso_U_13
_atom_site_aniso_U_12
C1 0.0161(7) 0.0165(7) 0.0133(7) 0.0013(6) -0.0003(6) 0.0018(6)
C2 0.0199(8) 0.0207(8) 0.0172(7) 0.0010(6) 0.0025(6) 0.0053(7)
C3 0.0296(9) 0.0208(8) 0.0193(8) -0.0012(6) 0.0022(7) 0.0110(7)
C4 0.0300(9) 0.0139(7) 0.0182(8) 0.0010(6) 0.0009(7) 0.0034(7)
C5 0.0198(8) 0.0176(8) 0.0133(7) 0.0009(6) 0.0002(6) 0.0007(6)
C6 0.0224(9) 0.0186(8) 0.0203(8) 0.0009(6) 0.0036(7) -0.0017(7)
C7 0.0259(9) 0.0198(8) 0.0180(8) 0.0042(6) 0.0024(7) 0.0020(7)
C8 0.0235(8) 0.0148(7) 0.0179(7) 0.0024(6) -0.0007(6) 0.0051(6)
C9 0.0173(8) 0.0240(8) 0.0176(7) 0.0012(6) 0.0008(6) 0.0082(7)
C10 0.0174(8) 0.0261(9) 0.0192(8) 0.0019(7) 0.0012(6) 0.0025(7)
C11 0.0186(8) 0.0172(8) 0.0178(7) 0.0043(6) 0.0045(6) 0.0036(6)
C12 0.0180(8) 0.0149(7) 0.0180(7) 0.0017(6) 0.0009(6) 0.0051(6)
C13 0.0199(8) 0.0170(8) 0.0206(8) 0.0006(6) 0.0000(6) 0.0051(6)
C14 0.0157(7) 0.0146(7) 0.0219(8) 0.0029(6) -0.0023(6) 0.0050(6)
C15 0.0156(8) 0.0198(8) 0.0246(8) 0.0036(7) 0.0021(6) 0.0034(6)
C16 0.0200(8) 0.0214(8) 0.0201(8) 0.0019(6) 0.0019(6) 0.0073(7)
C17 0.0171(8) 0.0154(7) 0.0214(8) 0.0040(6) -0.0005(6) 0.0065(6)
C18 0.0194(8) 0.0172(8) 0.0245(8) 0.0024(6) -0.0025(6) 0.0074(7)
C19 0.0193(8) 0.0162(8) 0.0298(9) 0.0041(7) -0.0032(7) 0.0038(6)
C20 0.0186(8) 0.0184(8) 0.0288(9) 0.0083(7) -0.0007(7) 0.0046(7)
C21 0.0147(7) 0.0187(8) 0.0242(8) 0.0086(6) 0.0014(6) 0.0057(6)
C22 0.0194(8) 0.0192(8) 0.0197(8) 0.0048(6) 0.0009(6) 0.0054(7)
C23 0.0260(9) 0.0193(8) 0.0294(9) 0.0009(7) 0.0027(7) 0.0061(7)
Cd1 0.01407(7) 0.01554(7) 0.01717(7) 0.00343(4) 0.00204(4) 0.00418(5)
N1 0.0160(6) 0.0159(6) 0.0144(6) 0.0018(5) 0.0003(5) 0.0014(5)
N2 0.0166(7) 0.0140(6) 0.0165(6) 0.0021(5) 0.0017(5) 0.0029(5)
N3 0.0175(7) 0.0172(7) 0.0191(7) 0.0019(5) 0.0021(5) -0.0003(6)
N11 0.0122(6) 0.0202(7) 0.0263(7) 0.0102(6) 0.0039(5) 0.0077(5)
N12 0.0129(6) 0.0152(6) 0.0157(6) -0.0013(5) -0.0040(5) 0.0042(5)
O1 0.0197(6) 0.0198(6) 0.0223(6) 0.0065(5) 0.0019(5) 0.0013(5)
O2 0.0212(6) 0.0241(7) 0.0339(7) 0.0106(6) 0.0032(5) -0.0008(5)
O8 0.0263(7) 0.0302(7) 0.0269(7) 0.0067(5) 0.0085(5) 0.0051(6)
O11 0.0248(7) 0.0392(8) 0.0230(6) 0.0123(6) 0.0034(5) 0.0075(6)
O12 0.0170(6) 0.0301(7) 0.0379(8) 0.0076(6) 0.0035(5) 0.0050(5)
O13 0.0217(7) 0.0478(9) 0.0250(7) 0.0129(6) -0.0006(5) 0.0088(6)
O14 0.0344(8) 0.0224(7) 0.0369(8) 0.0101(6) 0.0045(6) 0.0086(6)
O16 0.0305(7) 0.0289(7) 0.0370(8) -0.0086(6) 0.0041(6) 0.0118(6)
S1 0.01596(19) 0.0226(2) 0.0213(2) 0.00420(16) 0.00465(15) 0.00210(16)
S2 0.0201(2) 0.01385(18) 0.02043(19) 0.00348(15) 0.00427(15) 0.00300(15)

loop_
_atom_type_symbol
_atom_type_description
_atom_type_scat_dispersion_real
_atom_type_scat_dispersion_imag
_atom_type_scat_source
C C 0.0033 0.0016 'International Tables Vol C Tables 4.2.6.8 and 6.1.1.4'
H H 0.0000 0.0000 'International Tables Vol C Tables 4.2.6.8 and 6.1.1.4'
Cd Cd -0.8075 1.2024 'International Tables Vol C Tables 4.2.6.8 and 6.1.1.4'
N N 0.0061 0.0033 'International Tables Vol C Tables 4.2.6.8 and 6.1.1.4'
O O 0.0106 0.0060 'International Tables Vol C Tables 4.2.6.8 and 6.1.1.4'
S S 0.1246 0.1234 'International Tables Vol C Tables 4.2.6.8 and 6.1.1.4'

loop_
_geom_angle_atom_site_label_1
_geom_angle_atom_site_label_2
_geom_angle_atom_site_label_3
_geom_angle
_geom_angle_site_symmetry_1
_geom_angle_site_symmetry_3
_geom_angle_publ_flag
C2 C1 C11 119.73(15) . . ?
N1 C1 C2 122.15(15) . . ?
N1 C1 C11 118.12(15) . . ?
C1 C2 H2 120.4 . . ?
C1 C2 C3 119.16(16) . . ?
C3 C2 H2 120.4 . . ?
C2 C3 H3 120.7 . . ?
C4 C3 C2 118.70(16) . . ?
C4 C3 H3 120.7 . . ?
C3 C4 H4 120.5 . . ?
C5 C4 C3 119.07(16) . . ?
C5 C4 H4 120.5 . . ?
C4 C5 C6 118.61(15) . . ?
N1 C5 C4 122.43(16) . . ?
N1 C5 C6 118.95(15) . . ?
C5 C6 H6A 108.1 . . ?
C5 C6 H6B 108.1 . . ?
C5 C6 S1 116.58(12) . . ?
H6A C6 H6B 107.3 . . ?
S1 C6 H6A 108.1 . . ?
S1 C6 H6B 108.1 . . ?
H7A C7 H7B 107.4 . . ?
C8 C7 H7A 108.2 . . ?
C8 C7 H7B 108.2 . . ?
C8 C7 S1 116.24(12) . . ?
S1 C7 H7A 108.2 . . ?
S1 C7 H7B 108.2 . . ?
C7 C8 H8A 108.4 . . ?
C7 C8 H8B 108.4 . . ?
H8A C8 H8B 107.5 . . ?
N2 C8 C7 115.45(14) . . ?
N2 C8 H8A 108.4 . . ?
N2 C8 H8B 108.4 . . ?
H9A C9 H9B 107.6 . . ?
C10 C9 H9A 108.7 . . ?
C10 C9 H9B 108.7 . . ?
N2 C9 H9A 108.7 . . ?
N2 C9 H9B 108.7 . . ?
N2 C9 C10 114.37(14) . . ?
C9 C10 H10A 108.3 . . ?
C9 C10 H10B 108.3 . . ?
C9 C10 S2 115.91(12) . . ?
H10A C10 H10B 107.4 . . ?
S2 C10 H10A 108.3 . . ?
S2 C10 H10B 108.3 . . ?
C1 C11 H11A 108.4 . . ?
C1 C11 H11B 108.4 . . ?
C1 C11 S2 115.55(11) . . ?
H11A C11 H11B 107.5 . . ?
S2 C11 H11A 108.4 . . ?
S2 C11 H11B 108.4 . . ?
H12A C12 H12B 107.5 . . ?
C13 C12 H12A 108.5 . . ?
C13 C12 H12B 108.5 . . ?
N2 C12 H12A 108.5 . . ?
N2 C12 H12B 108.5 . . ?
N2 C12 C13 115.23(13) . . ?
C12 C13 H13A 109.6 . . ?
C12 C13 H13B 109.6 . . ?
H13A C13 H13B 108.1 . . ?
N3 C13 C12 110.20(14) . . ?
N3 C13 H13A 109.6 . . ?
N3 C13 H13B 109.6 . . ?
C22 C14 C15 118.93(15) . . ?
N3 C14 C15 117.20(15) . . ?
N3 C14 C22 123.83(16) . . ?
C14 C15 H15 119.6 . . ?
C16 C15 C14 120.77(16) . . ?
C16 C15 H15 119.6 . . ?
C15 C16 H16 119.4 . . ?
C15 C16 C17 121.23(16) . . ?
C17 C16 H16 119.4 . . ?
C16 C17 C18 124.55(16) . . ?
C21 C17 C16 117.20(15) . . ?
C21 C17 C18 118.23(15) . . ?
C17 C18 C23 119.58(16) . . ?
C19 C18 C17 118.61(16) . . ?
C19 C18 C23 121.79(16) . . ?
C18 C19 H19 118.7 . . ?
C18 C19 C20 122.55(16) . . ?
C20 C19 H19 118.7 . . ?
O1 C20 C19 117.44(15) . . ?
O2 C20 C19 127.08(17) . . ?
O2 C20 O1 115.48(17) . . ?
C22 C21 C17 123.32(16) . . ?
O1 C21 C17 121.58(15) . . ?
O1 C21 C22 115.08(15) . . ?
C14 C22 H22 120.8 . . ?
C21 C22 C14 118.49(16) . . ?
C21 C22 H22 120.8 . . ?
C18 C23 H23A 109.5 . . ?
C18 C23 H23B 109.5 . . ?
C18 C23 H23C 109.5 . . ?
H23A C23 H23B 109.5 . . ?
H23A C23 H23C 109.5 . . ?
H23B C23 H23C 109.5 . . ?
N1 Cd1 N2 81.20(5) . . ?
N1 Cd1 O8 161.15(5) . . ?
N1 Cd1 O14 148.01(4) . . ?
N1 Cd1 S1 75.98(3) . . ?
N1 Cd1 S2 77.50(3) . . ?
N2 Cd1 O14 87.80(5) . . ?
N2 Cd1 S1 79.33(3) . . ?
N2 Cd1 S2 77.16(3) . . ?
O8 Cd1 N2 102.00(5) . . ?
O8 Cd1 O14 50.73(4) . . ?
O8 Cd1 S1 122.84(3) . . ?
O8 Cd1 S2 85.06(3) . . ?
O11 Cd1 N1 97.98(5) . . ?
O11 Cd1 N2 161.42(5) . . ?
O11 Cd1 O8 84.82(5) . . ?
O11 Cd1 O14 83.22(5) . . ?
O11 Cd1 S1 82.46(4) . . ?
O11 Cd1 S2 120.96(3) . . ?
O14 Cd1 S1 72.49(3) . . ?
O14 Cd1 S2 129.15(3) . . ?
S2 Cd1 S1 146.784(14) . . ?
C1 N1 Cd1 116.99(11) . . ?
C5 N1 C1 118.48(15) . . ?
C5 N1 Cd1 120.11(11) . . ?
C8 N2 C9 108.95(13) . . ?
C8 N2 C12 111.12(13) . . ?
C8 N2 Cd1 109.55(10) . . ?
C9 N2 C12 111.40(13) . . ?
C9 N2 Cd1 109.12(9) . . ?
C12 N2 Cd1 106.66(9) . . ?
C13 N3 H3A 112.0(15) . . ?
C14 N3 C13 125.79(15) . . ?
C14 N3 H3A 117.7(15) . . ?
O12 N11 O11 119.86(14) . . ?
O12 N11 O13 120.20(15) . . ?
O13 N11 O11 119.81(14) . . ?
O8 N12 O14 117.66(14) . . ?
O16 N12 O8 121.99(15) . . ?
O16 N12 O14 120.35(15) . . ?
C21 O1 C20 121.32(14) . . ?
N12 O8 Cd1 99.76(10) . . ?
N11 O11 Cd1 103.11(10) . . ?
N12 O14 Cd1 91.54(10) . . ?
C6 S1 C7 103.83(9) . . ?
C6 S1 Cd1 99.93(6) . . ?
C7 S1 Cd1 96.54(6) . . ?
C10 S2 C11 102.58(8) . . ?
C10 S2 Cd1 101.11(6) . . ?
C11 S2 Cd1 94.85(6) . . ?

loop_
_geom_bond_atom_site_label_1
_geom_bond_atom_site_label_2
_geom_bond_distance
_geom_bond_site_symmetry_2
_geom_bond_publ_flag
C1 C2 1.387(2) . ?
C1 C11 1.516(2) . ?
C1 N1 1.352(2) . ?
C2 H2 0.9300 . ?
C2 C3 1.390(2) . ?
C3 H3 0.9300 . ?
C3 C4 1.389(3) . ?
C4 H4 0.9300 . ?
C4 C5 1.387(3) . ?
C5 C6 1.518(2) . ?
C5 N1 1.345(2) . ?
C6 H6A 0.9700 . ?
C6 H6B 0.9700 . ?
C6 S1 1.8122(18) . ?
C7 H7A 0.9700 . ?
C7 H7B 0.9700 . ?
C7 C8 1.518(2) . ?
C7 S1 1.8166(18) . ?
C8 H8A 0.9700 . ?
C8 H8B 0.9700 . ?
C8 N2 1.481(2) . ?
C9 H9A 0.9700 . ?
C9 H9B 0.9700 . ?
C9 C10 1.523(2) . ?
C9 N2 1.485(2) . ?
C10 H10A 0.9700 . ?
C10 H10B 0.9700 . ?
C10 S2 1.8128(18) . ?
C11 H11A 0.9700 . ?
C11 H11B 0.9700 . ?
C11 S2 1.8143(17) . ?
C12 H12A 0.9700 . ?
C12 H12B 0.9700 . ?
C12 C13 1.539(2) . ?
C12 N2 1.488(2) . ?
C13 H13A 0.9700 . ?
C13 H13B 0.9700 . ?
C13 N3 1.449(2) . ?
C14 C15 1.421(2) . ?
C14 C22 1.397(2) . ?
C14 N3 1.368(2) . ?
C15 H15 0.9300 . ?
C15 C16 1.371(2) . ?
C16 H16 0.9300 . ?
C16 C17 1.400(2) . ?
C17 C18 1.451(2) . ?
C17 C21 1.393(2) . ?
C18 C19 1.354(3) . ?
C18 C23 1.499(3) . ?
C19 H19 0.9300 . ?
C19 C20 1.434(3) . ?
C20 O1 1.380(2) . ?
C20 O2 1.214(2) . ?
C21 C22 1.391(2) . ?
C21 O1 1.376(2) . ?
C22 H22 0.9300 . ?
C23 H23A 0.9600 . ?
C23 H23B 0.9600 . ?
C23 H23C 0.9600 . ?
Cd1 N1 2.4188(14) . ?
Cd1 N2 2.5315(14) . ?
Cd1 O8 2.4199(14) . ?
Cd1 O11 2.3588(14) . ?
Cd1 O14 2.5837(15) . ?
Cd1 S1 2.6555(4) . ?
Cd1 S2 2.6450(4) . ?
N3 H3A 0.88(2) . ?
N11 O11 1.2596(19) . ?
N11 O12 1.2433(19) . ?
N11 O13 1.259(2) . ?
N12 O8 1.2495(19) . ?
N12 O14 1.2616(19) . ?
N12 O16 1.2364(19) . ?

loop_
_geom_hbond_atom_site_label_D
_geom_hbond_atom_site_label_H
_geom_hbond_atom_site_label_A
_geom_hbond_distance_DH
_geom_hbond_distance_HA
_geom_hbond_distance_DA
_geom_hbond_angle_DHA
_geom_hbond_site_symmetry_A
_geom_hbond_publ_flag
N3 H3A O2 0.88(2) 2.09(2) 2.8418(19) 143(2) 1_665 yes

loop_
_geom_torsion_atom_site_label_1
_geom_torsion_atom_site_label_2
_geom_torsion_atom_site_label_3
_geom_torsion_atom_site_label_4
_geom_torsion
_geom_torsion_site_symmetry_1
_geom_torsion_site_symmetry_2
_geom_torsion_site_symmetry_3
_geom_torsion_site_symmetry_4
_geom_torsion_publ_flag
C1 C2 C3 C4 -1.2(3) . . . . ?
C1 C11 S2 C10 -61.25(14) . . . . ?
C1 C11 S2 Cd1 41.29(12) . . . . ?
C2 C1 C11 S2 131.42(14) . . . . ?
C2 C1 N1 C5 -0.4(2) . . . . ?
C2 C1 N1 Cd1 -156.83(12) . . . . ?
C2 C3 C4 C5 0.2(3) . . . . ?
C3 C4 C5 C6 -178.10(16) . . . . ?
C3 C4 C5 N1 0.7(3) . . . . ?
C4 C5 C6 S1 -145.50(14) . . . . ?
C4 C5 N1 C1 -0.6(2) . . . . ?
C4 C5 N1 Cd1 155.06(13) . . . . ?
C5 C6 S1 C7 74.81(15) . . . . ?
C5 C6 S1 Cd1 -24.52(14) . . . . ?
C6 C5 N1 C1 178.17(14) . . . . ?
C6 C5 N1 Cd1 -26.12(19) . . . . ?
C7 C8 N2 C9 159.42(14) . . . . ?
C7 C8 N2 C12 -77.48(17) . . . . ?
C7 C8 N2 Cd1 40.12(16) . . . . ?
C8 C7 S1 C6 -61.76(14) . . . . ?
C8 C7 S1 Cd1 40.19(13) . . . . ?
C9 C10 S2 C11 72.98(14) . . . . ?
C9 C10 S2 Cd1 -24.61(14) . . . . ?
C10 C9 N2 C8 -170.61(14) . . . . ?
C10 C9 N2 C12 66.45(17) . . . . ?
C10 C9 N2 Cd1 -51.04(15) . . . . ?
C11 C1 C2 C3 -177.56(15) . . . . ?
C11 C1 N1 C5 178.49(14) . . . . ?
C11 C1 N1 Cd1 22.02(18) . . . . ?
C12 C13 N3 C14 130.31(17) . . . . ?
C13 C12 N2 C8 -74.62(17) . . . . ?
C13 C12 N2 C9 47.07(18) . . . . ?
C13 C12 N2 Cd1 166.04(11) . . . . ?
C14 C15 C16 C17 0.1(3) . . . . ?
C15 C14 C22 C21 2.9(2) . . . . ?
C15 C14 N3 C13 165.05(16) . . . . ?
C15 C16 C17 C18 179.41(16) . . . . ?
C15 C16 C17 C21 1.2(2) . . . . ?
C16 C17 C18 C19 -178.91(16) . . . . ?
C16 C17 C18 C23 2.9(3) . . . . ?
C16 C17 C21 C22 -0.4(2) . . . . ?
C16 C17 C21 O1 -178.65(15) . . . . ?
C17 C18 C19 C20 -3.9(3) . . . . ?
C17 C21 C22 C14 -1.7(3) . . . . ?
C17 C21 O1 C20 -0.7(2) . . . . ?
C18 C17 C21 C22 -178.75(16) . . . . ?
C18 C17 C21 O1 3.0(2) . . . . ?
C18 C19 C20 O1 6.2(3) . . . . ?
C18 C19 C20 O2 -173.56(18) . . . . ?
C19 C20 O1 C21 -3.8(2) . . . . ?
C21 C17 C18 C19 -0.7(2) . . . . ?
C21 C17 C18 C23 -178.92(15) . . . . ?
C22 C14 C15 C16 -2.2(3) . . . . ?
C22 C14 N3 C13 -17.3(3) . . . . ?
C22 C21 O1 C20 -179.05(15) . . . . ?
C23 C18 C19 C20 174.28(16) . . . . ?
N1 C1 C2 C3 1.3(2) . . . . ?
N1 C1 C11 S2 -47.45(19) . . . . ?
N1 C5 C6 S1 35.6(2) . . . . ?
N2 C9 C10 S2 53.39(18) . . . . ?
N2 C12 C13 N3 162.51(13) . . . . ?
N3 C14 C15 C16 175.59(16) . . . . ?
N3 C14 C22 C21 -174.74(16) . . . . ?
O1 C21 C22 C14 176.69(14) . . . . ?
O2 C20 O1 C21 175.98(15) . . . . ?
O8 N12 O14 Cd1 5.43(14) . . . . ?
O12 N11 O11 Cd1 6.94(18) . . . . ?
O13 N11 O11 Cd1 -168.97(13) . . . . ?
O14 N12 O8 Cd1 -5.88(15) . . . . ?
O16 N12 O8 Cd1 173.16(13) . . . . ?
O16 N12 O14 Cd1 -173.63(13) . . . . ?
S1 C7 C8 N2 -59.42(18) . . . . ?
